data_7041899
loop_
_publ_author_name
'Annunziata, Liana'
'Roisnel, Thierry'
'Razavi, Abbas'
'Carpentier, Jean-Fran\,cois'
'Kirillov, Evgueni'

_publ_section_title
;
 Conformationally dynamic titanium and zirconium cationic complexes of
 bis(naphthoxy)pyridine ligands: structure, &quot;oscillation&quot; and
 olefin polymerization catalysis.
;
_journal_issue 10
_journal_name_full 'Dalton transactions (Cambridge, England : 2003)'
_journal_page_first 3150
_journal_page_last 3159
_journal_paper_doi 10.1039/c6dt04680k
_journal_volume 46
_journal_year 2017
_chemical_compound_source 'synthesis as described'
_chemical_formula_moiety 'C69 H57 B F15 N O2 Si2 Zr'
_chemical_formula_sum 'C69 H57 B F15 N O2 Si2 Zr'
_chemical_formula_weight 1375.37
_chemical_name_systematic
;
 ?
;
_space_group_IT_number 14
_symmetry_cell_setting monoclinic
_symmetry_Int_Tables_number 14
_symmetry_space_group_name_Hall '-P 2ybc'
_symmetry_space_group_name_H-M 'P 1 21/c 1'
_atom_sites_solution_hydrogens geom
_atom_sites_solution_primary direct
_atom_sites_solution_secondary difmap
_audit_conform_dict_location ftp://ftp.iucr.org/pub/cif_core.dic
_audit_conform_dict_name cif_core.dic
_audit_conform_dict_version 2.3
_audit_creation_date 2010-09-09T11:34:56-00:00
_audit_creation_method 'WinGX routine CIF_UPDATE'
_audit_update_record
;
2016-12-11 deposited with the CCDC.
2017-01-17 downloaded from the CCDC.
;
_cell_angle_alpha 90
_cell_angle_beta 115.6710(10)
_cell_angle_gamma 90
_cell_formula_units_Z 4
_cell_length_a 16.3881(4)
_cell_length_b 28.2501(7)
_cell_length_c 18.8581(5)
_cell_measurement_reflns_used 9272
_cell_measurement_temperature 150(2)
_cell_measurement_theta_max 26.4
_cell_measurement_theta_min 2.57
_cell_measurement_wavelength 0.71073
_cell_volume 7868.9(4)
_computing_cell_refinement 'Bruker SMART (Bruker, 2002)'
_computing_data_collection 'Bruker SAINT (Bruker, 2002)'
_computing_data_reduction 'Bruker SAINT (Bruker, 2002)'
_computing_molecular_graphics 'Ortep-3 for Windows (Farrugia, 1997)'
_computing_publication_material
;
           WinGX publication routines (Farrugia, 1999),
           CRYSCAL (T. Roisnel, local program)
;
_computing_structure_refinement 'SHELXL-97 (Sheldrick, 1997)'
_computing_structure_solution 'SIR97 (Altomare et al., 1999))'
_diffrn_ambient_temperature 150(2)
_diffrn_detector 'CCD plate'
_diffrn_measured_fraction_theta_full 0.996
_diffrn_measured_fraction_theta_max 0.996
_diffrn_measurement_device_type 'APEXII, Bruker-AXS'
_diffrn_measurement_method 'CCD rotation images, thin slices'
_diffrn_radiation_monochromator graphite
_diffrn_radiation_probe x-ray
_diffrn_radiation_type MoK\a
_diffrn_radiation_wavelength 0.71073
_diffrn_reflns_av_R_equivalents 0.043
_diffrn_reflns_av_unetI/netI 0.0407
_diffrn_reflns_limit_h_max 21
_diffrn_reflns_limit_h_min -21
_diffrn_reflns_limit_k_max 36
_diffrn_reflns_limit_k_min -31
_diffrn_reflns_limit_l_max 24
_diffrn_reflns_limit_l_min -24
_diffrn_reflns_number 121430
_diffrn_reflns_theta_full 27.48
_diffrn_reflns_theta_max 27.48
_diffrn_reflns_theta_min 3.07
_exptl_absorpt_coefficient_mu 0.243
_exptl_absorpt_correction_T_max 0.964
_exptl_absorpt_correction_T_min 0.847
_exptl_absorpt_correction_type multi-scan
_exptl_absorpt_process_details
;
  [Sheldrick, G.M. (2002). SADABS Bruker AXS Inc., Madison, Wisconsin, USA]
;
_exptl_crystal_colour orange
_exptl_crystal_density_diffrn 1.161
_exptl_crystal_density_method 'not measured'
_exptl_crystal_description prism
_exptl_crystal_F_000 2808
_exptl_crystal_size_max 0.35
_exptl_crystal_size_mid 0.22
_exptl_crystal_size_min 0.15
_platon_squeeze_details
;
;
_refine_diff_density_max 0.519
_refine_diff_density_min -0.416
_refine_diff_density_rms 0.075
_refine_ls_extinction_method none
_refine_ls_goodness_of_fit_ref 1.065
_refine_ls_hydrogen_treatment constr
_refine_ls_matrix_type full
_refine_ls_number_parameters 830
_refine_ls_number_reflns 17983
_refine_ls_number_restraints 0
_refine_ls_restrained_S_all 1.065
_refine_ls_R_factor_all 0.0716
_refine_ls_R_factor_gt 0.0472
_refine_ls_shift/su_max 0.007
_refine_ls_shift/su_mean 0.001
_refine_ls_structure_factor_coef Fsqd
_refine_ls_weighting_details 'calc w=1/[\s^2^(Fo^2^)+(0.0913P)^2^+1.8211P] where P=(Fo^2^+2Fc^2^)/3'
_refine_ls_weighting_scheme calc
_refine_ls_wR_factor_gt 0.1421
_refine_ls_wR_factor_ref 0.1553
_reflns_number_gt 12658
_reflns_number_total 17983
_reflns_threshold_expression >2sigma(I)
_cod_data_source_file c6dt04680k2.cif
_cod_data_source_block Zr-2
_cod_depositor_comments 'Adding full bibliography for 7041899--7041900.cif.'
_cod_original_cell_volume 7868.9(3)
_cod_original_sg_symbol_H-M 'P 21/c'
_cod_database_code 7041899

loop_
_symmetry_equiv_pos_as_xyz
'x, y, z'
'-x, y+1/2, -z+1/2'
'-x, -y, -z'
'x, -y-1/2, z-1/2'

loop_
_atom_site_label
_atom_site_type_symbol
_atom_site_fract_x
_atom_site_fract_y
_atom_site_fract_z
_atom_site_U_iso_or_equiv
_atom_site_adp_type
_atom_site_occupancy
_atom_site_symmetry_multiplicity
_atom_site_calc_flag
_atom_site_refinement_flags
_atom_site_disorder_assembly
_atom_site_disorder_group
Zr1 Zr 0.851426(15) 0.130144(8) 0.092280(13) 0.02449(8) Uani 1 1 d . . .
Si1 Si 0.56096(5) 0.08022(3) -0.14206(4) 0.03830(18) Uani 1 1 d . . .
Si2 Si 1.16356(6) 0.20660(3) 0.20428(6) 0.0522(2) Uani 1 1 d . . .
N1 N 0.90025(13) 0.05226(7) 0.14507(11) 0.0265(4) Uani 1 1 d . B .
O1 O 0.74228(11) 0.09183(5) 0.02518(9) 0.0275(4) Uani 1 1 d . C .
C2 C 0.72015(16) 0.04679(8) 0.00046(14) 0.0273(5) Uani 1 1 d . . .
C3 C 0.65023(16) 0.03748(9) -0.07662(15) 0.0331(6) Uani 1 1 d . C .
C4 C 0.5213(2) 0.06022(14) -0.24615(18) 0.0594(9) Uani 1 1 d . . .
H4A H 0.4787 0.0835 -0.2815 0.089 Uiso 1 1 calc R . .
H4B H 0.491 0.0295 -0.2531 0.089 Uiso 1 1 calc R . .
H4C H 0.5733 0.0572 -0.2585 0.089 Uiso 1 1 calc R . .
C5 C 0.6007(2) 0.14272(11) -0.13638(18) 0.0485(7) Uani 1 1 d . . .
H5A H 0.6329 0.1522 -0.0811 0.073 Uiso 1 1 calc R . .
H5B H 0.5485 0.1636 -0.1633 0.073 Uiso 1 1 calc R . .
H5C H 0.6416 0.1451 -0.1617 0.073 Uiso 1 1 calc R . .
C6 C 0.46370(19) 0.07657(11) -0.11231(19) 0.0488(7) Uani 1 1 d . . .
C7 C 0.4929(2) 0.09603(15) -0.0294(2) 0.0670(10) Uani 1 1 d . . .
H7A H 0.507 0.1298 -0.0286 0.1 Uiso 1 1 calc R . .
H7B H 0.5467 0.079 0.0073 0.1 Uiso 1 1 calc R . .
H7C H 0.4437 0.0918 -0.0137 0.1 Uiso 1 1 calc R . .
C8 C 0.4337(2) 0.02456(13) -0.1131(2) 0.0637(9) Uani 1 1 d . . .
H8A H 0.4846 0.006 -0.0754 0.096 Uiso 1 1 calc R . .
H8B H 0.4143 0.0113 -0.166 0.096 Uiso 1 1 calc R . .
H8C H 0.3833 0.0234 -0.0984 0.096 Uiso 1 1 calc R . .
C9 C 0.3830(2) 0.10478(16) -0.1705(3) 0.0785(12) Uani 1 1 d . . .
H9A H 0.3324 0.102 -0.1561 0.118 Uiso 1 1 calc R . .
H9B H 0.3647 0.0923 -0.2237 0.118 Uiso 1 1 calc R . .
H9C H 0.4 0.1381 -0.1689 0.118 Uiso 1 1 calc R . .
C10 C 0.63775(18) -0.00970(10) -0.09936(16) 0.0383(6) Uani 1 1 d . . .
H10 H 0.5936 -0.0171 -0.1509 0.046 Uiso 1 1 calc R C .
C11 C 0.68716(18) -0.04729(9) -0.05004(17) 0.0382(6) Uani 1 1 d . C .
C12 C 0.6721(2) -0.09518(11) -0.0761(2) 0.0517(8) Uani 1 1 d . . .
H12 H 0.6293 -0.102 -0.1284 0.062 Uiso 1 1 calc R C .
C13 C 0.7174(2) -0.13097(10) -0.0278(2) 0.0567(9) Uani 1 1 d . C .
H13 H 0.7049 -0.1628 -0.0458 0.068 Uiso 1 1 calc R . .
C14 C 0.7826(2) -0.12159(10) 0.0482(2) 0.0500(8) Uani 1 1 d . . .
H14 H 0.8154 -0.147 0.0814 0.06 Uiso 1 1 calc R C .
C15 C 0.79975(19) -0.07627(9) 0.07545(18) 0.0397(6) Uani 1 1 d . C .
H15 H 0.8451 -0.0704 0.1272 0.048 Uiso 1 1 calc R . .
C16 C 0.75089(17) -0.03778(9) 0.02767(16) 0.0329(6) Uani 1 1 d . . .
C17 C 0.76523(16) 0.01082(8) 0.05245(14) 0.0282(5) Uani 1 1 d . C .
C18 C 0.83098(16) 0.02245(8) 0.13451(14) 0.0271(5) Uani 1 1 d . . .
C19 C 0.82406(18) 0.00061(9) 0.19805(15) 0.0335(6) Uani 1 1 d . . .
H19 H 0.773 -0.0185 0.1898 0.04 Uiso 1 1 calc R . .
C20 C 0.89146(18) 0.00694(9) 0.27258(15) 0.0357(6) Uani 1 1 d . . .
H20 H 0.8847 -0.0048 0.317 0.043 Uiso 1 1 calc R A 1
O21 O 0.98156(11) 0.14206(6) 0.16505(9) 0.0299(4) Uani 1 1 d . B .
C22 C 1.06093(17) 0.11841(10) 0.19952(14) 0.0335(6) Uani 1 1 d . . .
C23 C 1.14402(18) 0.14128(11) 0.21167(16) 0.0428(7) Uani 1 1 d . B .
C24 C 1.0596(3) 0.24027(12) 0.1397(2) 0.0686(10) Uani 1 1 d . B .
H24A H 1.0752 0.2736 0.138 0.103 Uiso 1 1 calc R . .
H24B H 1.0147 0.2379 0.1609 0.103 Uiso 1 1 calc R . .
H24C H 1.0345 0.227 0.0865 0.103 Uiso 1 1 calc R . .
C25 C 1.2494(3) 0.21381(15) 0.1651(3) 0.0840(13) Uani 1 1 d . B .
H25A H 1.2253 0.2012 0.1115 0.126 Uiso 1 1 calc R . .
H25B H 1.3046 0.1966 0.1987 0.126 Uiso 1 1 calc R . .
H25C H 1.2635 0.2475 0.1645 0.126 Uiso 1 1 calc R . .
C26 C 1.2098(3) 0.23153(18) 0.3080(3) 0.0877(15) Uani 1 1 d . B 1
C27 C 1.2266(4) 0.2847(2) 0.3043(4) 0.148(3) Uani 1 1 d . B 1
H27A H 1.1729 0.2994 0.2628 0.222 Uiso 1 1 calc R B 1
H27B H 1.2788 0.2894 0.2926 0.222 Uiso 1 1 calc R B 1
H27C H 1.2389 0.2994 0.355 0.222 Uiso 1 1 calc R B 1
C28 C 1.2966(3) 0.2052(3) 0.3643(3) 0.146(3) Uani 1 1 d . B 1
H28A H 1.311 0.2137 0.4188 0.219 Uiso 1 1 calc R B 1
H28B H 1.347 0.2142 0.3523 0.219 Uiso 1 1 calc R B 1
H28C H 1.2867 0.1709 0.3573 0.219 Uiso 1 1 calc R B 1
C29 C 1.1381(3) 0.2246(2) 0.3389(3) 0.117(2) Uani 1 1 d . B 1
H29A H 1.1637 0.2335 0.3946 0.175 Uiso 1 1 calc R B 1
H29B H 1.1193 0.1914 0.333 0.175 Uiso 1 1 calc R B 1
H29C H 1.0856 0.2447 0.3088 0.175 Uiso 1 1 calc R B 1
C30 C 1.22026(19) 0.11297(14) 0.24082(19) 0.0540(8) Uani 1 1 d . B 1
H30 H 1.2759 0.1268 0.2471 0.065 Uiso 1 1 calc R B 1
C31 C 1.22129(19) 0.06518(13) 0.26176(18) 0.0509(8) Uani 1 1 d . B 1
C32 C 1.3014(2) 0.03775(17) 0.2917(2) 0.0745(12) Uani 1 1 d . B 1
H32 H 1.3563 0.0517 0.2965 0.089 Uiso 1 1 calc R B 1
C33 C 1.3018(3) -0.00801(18) 0.3136(2) 0.0835(14) Uani 1 1 d . B 1
H33 H 1.3568 -0.0254 0.3355 0.1 Uiso 1 1 calc R B 1
C34 C 1.2213(2) -0.02925(14) 0.3039(2) 0.0650(10) Uani 1 1 d . B 1
H34 H 1.2212 -0.0617 0.3172 0.078 Uiso 1 1 calc R B 1
C35 C 1.1416(2) -0.00421(12) 0.27522(16) 0.0486(7) Uani 1 1 d . B 1
H35 H 1.0872 -0.0194 0.269 0.058 Uiso 1 1 calc R B 1
C36 C 1.14006(19) 0.04398(11) 0.25499(16) 0.0421(7) Uani 1 1 d . B 1
C37 C 1.05924(16) 0.07278(9) 0.22375(14) 0.0311(5) Uani 1 1 d . B 1
C38 C 0.97319(16) 0.05189(9) 0.21747(14) 0.0295(5) Uani 1 1 d . B 1
C39 C 0.96907(18) 0.03057(9) 0.28209(15) 0.0341(6) Uani 1 1 d . B 1
H39 H 1.0192 0.0323 0.3324 0.041 Uiso 1 1 calc R B 1
C41 C 0.85711(18) 0.16617(9) -0.01039(15) 0.0326(5) Uani 1 1 d . C 1
H41A H 0.7967 0.1733 -0.0533 0.039 Uiso 1 1 calc R C 1
H41B H 0.896 0.1947 0.004 0.039 Uiso 1 1 calc R C 1
C42 C 0.90062(18) 0.12410(9) -0.02579(15) 0.0315(5) Uani 1 1 d . C 1
C43 C 0.8484(2) 0.08811(9) -0.07692(16) 0.0384(6) Uani 1 1 d . C 1
H43 H 0.7843 0.0909 -0.1018 0.046 Uiso 1 1 calc R C 1
C44 C 0.8890(2) 0.04898(10) -0.09126(18) 0.0473(7) Uani 1 1 d . C 1
H44 H 0.8526 0.025 -0.1257 0.057 Uiso 1 1 calc R C 1
C45 C 0.9819(2) 0.04431(11) -0.05616(19) 0.0523(8) Uani 1 1 d . C 1
H45 H 1.0094 0.0178 -0.0681 0.063 Uiso 1 1 calc R C 1
C46 C 1.0347(2) 0.07823(11) -0.00364(18) 0.0469(7) Uani 1 1 d . C 1
H46 H 1.0987 0.0746 0.022 0.056 Uiso 1 1 calc R C 1
C47 C 0.99430(19) 0.11764(10) 0.01156(15) 0.0370(6) Uani 1 1 d . C 1
H47 H 1.0311 0.1407 0.0481 0.044 Uiso 1 1 calc R C 1
C51 C 0.86603(18) 0.19845(8) 0.20219(14) 0.0300(5) Uani 1 1 d . C 1
H51 H 0.924 0.2085 0.2399 0.036 Uiso 1 1 calc R C 1
C52 C 0.82677(19) 0.22114(9) 0.12985(15) 0.0347(6) Uani 1 1 d . C 1
H52 H 0.8581 0.2462 0.1187 0.042 Uiso 1 1 calc R C 1
C53 C 0.7420(2) 0.20740(9) 0.07361(16) 0.0391(6) Uani 1 1 d . C 1
H53 H 0.7147 0.2231 0.0242 0.047 Uiso 1 1 calc R C 1
C54 C 0.69790(17) 0.17055(9) 0.09067(14) 0.0337(6) Uani 1 1 d . C 1
H54 H 0.6394 0.1612 0.053 0.04 Uiso 1 1 calc R C 1
C55 C 0.73838(16) 0.14679(9) 0.16278(14) 0.0283(5) Uani 1 1 d . C 1
H55 H 0.7082 0.1205 0.1721 0.034 Uiso 1 1 calc R C 1
C56 C 0.82256(16) 0.16089(8) 0.22147(13) 0.0259(5) Uani 1 1 d . C 1
C57 C 0.86261(16) 0.13875(8) 0.30111(13) 0.0257(5) Uani 1 1 d . C 1
H57A H 0.9294 0.1397 0.3226 0.031 Uiso 1 1 calc R C 1
H57B H 0.8439 0.1051 0.2964 0.031 Uiso 1 1 calc R C 1
B58 B 0.83060(18) 0.16619(9) 0.36390(15) 0.0249(5) Uani 1 1 d . C 1
C61 C 0.72133(16) 0.16134(8) 0.34138(13) 0.0279(5) Uani 1 1 d . C 1
C62 C 0.66869(18) 0.19586(9) 0.35547(15) 0.0362(6) Uani 1 1 d . C 1
F62 F 0.70503(10) 0.23813(5) 0.38671(10) 0.0446(4) Uani 1 1 d . C 1
C63 C 0.5793(2) 0.18999(11) 0.34073(19) 0.0485(7) Uani 1 1 d . C 1
F63 F 0.53420(13) 0.22526(8) 0.35575(14) 0.0769(6) Uani 1 1 d . C 1
C64 C 0.53655(19) 0.14813(13) 0.3102(2) 0.0540(8) Uani 1 1 d . C 1
F64 F 0.44882(12) 0.14166(9) 0.29548(15) 0.0821(7) Uani 1 1 d . C 1
C65 C 0.58342(19) 0.11243(11) 0.29618(17) 0.0434(7) Uani 1 1 d . C 1
F65 F 0.54248(12) 0.07084(7) 0.26721(12) 0.0636(5) Uani 1 1 d . C 1
C66 C 0.67314(18) 0.11942(9) 0.31210(15) 0.0339(6) Uani 1 1 d . C 1
F66 F 0.71491(11) 0.08126(5) 0.29884(10) 0.0432(4) Uani 1 1 d . C 1
C71 C 0.88048(16) 0.14163(8) 0.45293(14) 0.0262(5) Uani 1 1 d . C 1
C72 C 0.88545(18) 0.16567(8) 0.51884(14) 0.0313(5) Uani 1 1 d . C 1
F72 F 0.85450(13) 0.21070(5) 0.51123(9) 0.0505(5) Uani 1 1 d . C 1
C73 C 0.92044(19) 0.14730(9) 0.59399(15) 0.0360(6) Uani 1 1 d . C 1
F73 F 0.92301(14) 0.17333(6) 0.65518(9) 0.0567(5) Uani 1 1 d . C 1
C74 C 0.9528(2) 0.10230(10) 0.60712(14) 0.0394(6) Uani 1 1 d . C 1
F74 F 0.98842(14) 0.08397(6) 0.68014(9) 0.0581(5) Uani 1 1 d . C 1
C75 C 0.9487(2) 0.07620(9) 0.54433(16) 0.0442(7) Uani 1 1 d . C 1
F75 F 0.97891(17) 0.03139(6) 0.55545(10) 0.0764(7) Uani 1 1 d . C 1
C76 C 0.91307(19) 0.09602(9) 0.46984(14) 0.0357(6) Uani 1 1 d . C 1
F76 F 0.91328(15) 0.06701(6) 0.41325(9) 0.0618(6) Uani 1 1 d . C 1
C81 C 0.86482(16) 0.22145(8) 0.36275(13) 0.0272(5) Uani 1 1 d . C 1
C82 C 0.81419(18) 0.25505(8) 0.30796(14) 0.0316(5) Uani 1 1 d . C 1
F82 F 0.72751(10) 0.24531(5) 0.25562(9) 0.0395(4) Uani 1 1 d . C 1
C83 C 0.8463(2) 0.29888(9) 0.29847(15) 0.0390(6) Uani 1 1 d . C 1
F83 F 0.79186(14) 0.32908(5) 0.24298(10) 0.0556(5) Uani 1 1 d . C 1
C84 C 0.9341(2) 0.31105(9) 0.34428(17) 0.0402(7) Uani 1 1 d . C 1
F84 F 0.96745(14) 0.35260(6) 0.33483(10) 0.0569(5) Uani 1 1 d . C 1
C85 C 0.9882(2) 0.27939(10) 0.40032(17) 0.0402(6) Uani 1 1 d . C 1
F85 F 1.07529(11) 0.29049(6) 0.44809(10) 0.0515(4) Uani 1 1 d . C 1
C86 C 0.95353(17) 0.23594(9) 0.40761(14) 0.0317(5) Uani 1 1 d . C 1
F86 F 1.01324(10) 0.20626(5) 0.46165(9) 0.0408(4) Uani 1 1 d . C 1

loop_
_atom_site_aniso_label
_atom_site_aniso_U_11
_atom_site_aniso_U_22
_atom_site_aniso_U_33
_atom_site_aniso_U_23
_atom_site_aniso_U_13
_atom_site_aniso_U_12
Zr1 0.02905(13) 0.02073(13) 0.02635(13) 0.00021(9) 0.01448(10) 0.00026(9)
Si1 0.0314(4) 0.0470(5) 0.0321(4) -0.0009(3) 0.0097(3) 0.0034(3)
Si2 0.0445(5) 0.0564(5) 0.0667(6) -0.0274(4) 0.0343(4) -0.0198(4)
N1 0.0294(10) 0.0234(10) 0.0289(10) 0.0026(8) 0.0148(8) 0.0042(8)
O1 0.0306(9) 0.0231(8) 0.0288(8) -0.0007(7) 0.0128(7) -0.0013(7)
C2 0.0281(12) 0.0276(12) 0.0308(12) -0.0053(10) 0.0171(10) -0.0031(10)
C3 0.0310(13) 0.0380(15) 0.0333(13) -0.0049(11) 0.0168(11) -0.0021(11)
C4 0.0494(19) 0.076(2) 0.0402(17) -0.0074(16) 0.0070(14) 0.0066(17)
C5 0.0426(17) 0.0510(18) 0.0482(17) 0.0110(14) 0.0163(14) 0.0105(14)
C6 0.0322(15) 0.0542(19) 0.0589(19) -0.0018(15) 0.0189(14) 0.0042(13)
C7 0.055(2) 0.088(3) 0.075(2) -0.023(2) 0.0442(19) -0.0147(19)
C8 0.0406(18) 0.071(2) 0.084(3) -0.009(2) 0.0315(18) -0.0139(16)
C9 0.045(2) 0.089(3) 0.101(3) 0.017(2) 0.031(2) 0.021(2)
C10 0.0355(15) 0.0419(16) 0.0378(14) -0.0121(12) 0.0161(12) -0.0052(12)
C11 0.0371(15) 0.0333(14) 0.0521(17) -0.0098(12) 0.0268(13) -0.0038(11)
C12 0.0578(19) 0.0397(17) 0.062(2) -0.0221(15) 0.0306(16) -0.0082(14)
C13 0.072(2) 0.0261(15) 0.087(3) -0.0159(16) 0.048(2) -0.0037(15)
C14 0.0565(19) 0.0278(15) 0.082(2) -0.0021(14) 0.0455(19) 0.0048(13)
C15 0.0434(16) 0.0287(14) 0.0568(17) 0.0013(12) 0.0309(14) 0.0040(11)
C16 0.0357(14) 0.0262(13) 0.0458(15) -0.0038(11) 0.0262(12) -0.0002(10)
C17 0.0292(12) 0.0265(12) 0.0340(13) 0.0007(10) 0.0184(10) 0.0008(10)
C18 0.0316(13) 0.0226(12) 0.0319(12) 0.0037(9) 0.0182(10) 0.0067(10)
C19 0.0401(14) 0.0265(13) 0.0424(15) 0.0061(11) 0.0258(12) 0.0042(11)
C20 0.0462(16) 0.0311(14) 0.0331(13) 0.0098(10) 0.0204(12) 0.0153(12)
O21 0.0286(9) 0.0318(9) 0.0307(9) -0.0038(7) 0.0141(7) -0.0025(7)
C22 0.0289(13) 0.0465(16) 0.0267(12) -0.0083(11) 0.0136(10) 0.0000(11)
C23 0.0316(14) 0.0602(19) 0.0395(15) -0.0122(13) 0.0181(12) -0.0091(13)
C24 0.077(3) 0.0431(19) 0.087(3) -0.0043(18) 0.036(2) -0.0183(18)
C25 0.093(3) 0.074(3) 0.125(4) -0.028(2) 0.084(3) -0.029(2)
C26 0.055(2) 0.118(4) 0.093(3) -0.072(3) 0.034(2) -0.020(2)
C27 0.146(5) 0.128(5) 0.187(6) -0.122(5) 0.088(5) -0.075(4)
C28 0.070(3) 0.234(8) 0.097(4) -0.097(4) 0.002(3) 0.019(4)
C29 0.096(3) 0.185(6) 0.088(3) -0.065(4) 0.057(3) -0.013(4)
C30 0.0266(15) 0.079(2) 0.0569(19) -0.0130(17) 0.0189(14) -0.0044(15)
C31 0.0325(15) 0.072(2) 0.0483(17) -0.0012(16) 0.0172(13) 0.0113(15)
C32 0.0382(19) 0.112(4) 0.072(2) 0.004(2) 0.0221(17) 0.026(2)
C33 0.056(2) 0.115(4) 0.080(3) 0.022(3) 0.031(2) 0.051(2)
C34 0.063(2) 0.077(3) 0.057(2) 0.0157(18) 0.0271(18) 0.0392(19)
C35 0.0465(17) 0.060(2) 0.0376(15) 0.0062(14) 0.0169(13) 0.0241(15)
C36 0.0379(15) 0.0568(19) 0.0323(14) -0.0022(12) 0.0157(12) 0.0143(13)
C37 0.0275(13) 0.0402(15) 0.0255(12) -0.0010(10) 0.0112(10) 0.0062(11)
C38 0.0297(13) 0.0284(13) 0.0304(12) -0.0014(10) 0.0131(10) 0.0087(10)
C39 0.0406(15) 0.0333(14) 0.0277(12) 0.0033(10) 0.0141(11) 0.0145(11)
C41 0.0422(15) 0.0279(13) 0.0330(13) 0.0028(10) 0.0213(11) 0.0011(11)
C42 0.0445(15) 0.0287(13) 0.0323(13) 0.0034(10) 0.0269(12) -0.0026(11)
C43 0.0486(16) 0.0380(15) 0.0381(14) -0.0051(11) 0.0276(13) -0.0048(12)
C44 0.069(2) 0.0366(16) 0.0468(17) -0.0089(13) 0.0352(16) -0.0054(14)
C45 0.080(2) 0.0352(16) 0.0596(19) 0.0037(14) 0.0468(18) 0.0118(16)
C46 0.0507(18) 0.0528(19) 0.0488(17) 0.0102(14) 0.0325(15) 0.0128(14)
C47 0.0437(15) 0.0428(15) 0.0320(13) 0.0008(11) 0.0236(12) -0.0012(12)
C51 0.0410(14) 0.0231(12) 0.0335(13) -0.0059(10) 0.0233(11) -0.0024(10)
C52 0.0546(17) 0.0217(12) 0.0412(14) -0.0008(10) 0.0332(13) 0.0018(11)
C53 0.0564(18) 0.0328(14) 0.0333(14) 0.0061(11) 0.0243(13) 0.0146(13)
C54 0.0317(13) 0.0400(15) 0.0285(13) -0.0025(11) 0.0121(11) 0.0062(11)
C55 0.0321(13) 0.0275(12) 0.0290(12) -0.0040(10) 0.0168(10) -0.0022(10)
C56 0.0328(13) 0.0234(12) 0.0276(12) -0.0052(9) 0.0188(10) 0.0012(9)
C57 0.0321(13) 0.0223(12) 0.0255(11) -0.0012(9) 0.0151(10) 0.0019(9)
B58 0.0304(14) 0.0225(13) 0.0254(13) -0.0021(10) 0.0155(11) -0.0015(10)
C61 0.0306(13) 0.0282(12) 0.0265(12) 0.0016(9) 0.0138(10) -0.0009(10)
C62 0.0358(14) 0.0346(14) 0.0412(14) -0.0033(11) 0.0195(12) 0.0000(11)
F62 0.0439(9) 0.0374(9) 0.0614(10) -0.0142(8) 0.0310(8) -0.0007(7)
C63 0.0369(16) 0.0524(19) 0.0641(19) -0.0035(15) 0.0293(15) 0.0031(14)
F63 0.0486(11) 0.0731(14) 0.1239(18) -0.0171(13) 0.0513(12) 0.0094(10)
C64 0.0278(15) 0.065(2) 0.069(2) 0.0001(17) 0.0207(15) -0.0071(14)
F64 0.0300(10) 0.0972(17) 0.1173(18) -0.0093(14) 0.0300(11) -0.0112(10)
C65 0.0349(15) 0.0407(16) 0.0484(16) -0.0024(13) 0.0122(13) -0.0124(12)
F65 0.0531(11) 0.0548(11) 0.0780(13) -0.0131(10) 0.0240(10) -0.0270(9)
C66 0.0384(14) 0.0316(14) 0.0317(13) 0.0008(10) 0.0152(11) -0.0017(11)
F66 0.0504(9) 0.0251(8) 0.0605(10) -0.0075(7) 0.0299(8) -0.0074(7)
C71 0.0285(12) 0.0239(12) 0.0286(12) 0.0016(9) 0.0147(10) -0.0010(9)
C72 0.0455(15) 0.0192(12) 0.0335(13) 0.0026(10) 0.0212(12) 0.0057(10)
F72 0.0963(14) 0.0272(8) 0.0378(9) 0.0053(6) 0.0385(9) 0.0220(8)
C73 0.0548(17) 0.0285(13) 0.0297(13) -0.0010(10) 0.0229(12) 0.0024(12)
F73 0.1083(15) 0.0380(9) 0.0321(8) 0.0022(7) 0.0382(9) 0.0176(9)
C74 0.0550(17) 0.0349(15) 0.0254(13) 0.0062(11) 0.0149(12) 0.0070(12)
F74 0.0980(15) 0.0399(9) 0.0296(8) 0.0091(7) 0.0212(9) 0.0196(9)
C75 0.067(2) 0.0253(14) 0.0341(14) 0.0025(11) 0.0160(14) 0.0159(13)
F75 0.1365(19) 0.0394(10) 0.0385(10) 0.0095(8) 0.0241(11) 0.0436(11)
C76 0.0507(16) 0.0276(13) 0.0260(12) -0.0015(10) 0.0140(12) 0.0065(11)
F76 0.1131(16) 0.0332(9) 0.0294(8) 0.0007(7) 0.0219(9) 0.0303(10)
C81 0.0383(14) 0.0222(12) 0.0276(12) -0.0037(9) 0.0204(11) -0.0024(10)
C82 0.0423(15) 0.0250(13) 0.0308(13) -0.0029(10) 0.0189(12) 0.0015(11)
F82 0.0443(9) 0.0324(8) 0.0378(8) 0.0044(6) 0.0141(7) 0.0065(7)
C83 0.067(2) 0.0249(13) 0.0356(14) 0.0019(11) 0.0319(14) 0.0035(12)
F83 0.0892(14) 0.0278(9) 0.0527(10) 0.0133(7) 0.0334(10) 0.0063(9)
C84 0.067(2) 0.0215(13) 0.0469(16) -0.0070(11) 0.0389(15) -0.0118(13)
F84 0.0975(14) 0.0291(8) 0.0638(11) -0.0089(8) 0.0533(11) -0.0237(9)
C85 0.0480(17) 0.0363(15) 0.0480(16) -0.0139(12) 0.0320(14) -0.0133(12)
F85 0.0503(10) 0.0475(10) 0.0650(11) -0.0162(8) 0.0328(9) -0.0201(8)
C86 0.0382(14) 0.0284(13) 0.0346(13) -0.0025(10) 0.0216(11) -0.0010(11)
F86 0.0343(8) 0.0381(9) 0.0457(9) 0.0001(7) 0.0133(7) -0.0034(7)

loop_
_atom_type_symbol
_atom_type_description
_atom_type_scat_dispersion_real
_atom_type_scat_dispersion_imag
_atom_type_scat_source
C C 0.0033 0.0016 'International Tables Vol C Tables 4.2.6.8 and 6.1.1.4'
H H 0 0 'International Tables Vol C Tables 4.2.6.8 and 6.1.1.4'
B B 0.0013 0.0007 'International Tables Vol C Tables 4.2.6.8 and 6.1.1.4'
N N 0.0061 0.0033 'International Tables Vol C Tables 4.2.6.8 and 6.1.1.4'
O O 0.0106 0.006 'International Tables Vol C Tables 4.2.6.8 and 6.1.1.4'
F F 0.0171 0.0103 'International Tables Vol C Tables 4.2.6.8 and 6.1.1.4'
Si Si 0.0817 0.0704 'International Tables Vol C Tables 4.2.6.8 and 6.1.1.4'
Zr Zr -2.9673 0.5597 'International Tables Vol C Tables 4.2.6.8 and 6.1.1.4'

loop_
_geom_angle_atom_site_label_1
_geom_angle_atom_site_label_2
_geom_angle_atom_site_label_3
_geom_angle
O21 Zr1 O1 156.71(7)
O21 Zr1 C41 94.92(8)
O1 Zr1 C41 93.44(8)
O21 Zr1 N1 78.79(7)
O1 Zr1 N1 79.22(7)
C41 Zr1 N1 130.32(8)
O21 Zr1 C42 88.04(7)
O1 Zr1 C42 87.04(7)
C41 Zr1 C42 33.45(8)
N1 Zr1 C42 96.87(7)
O21 Zr1 C52 84.13(8)
O1 Zr1 C52 118.59(8)
C41 Zr1 C52 82.09(8)
N1 Zr1 C52 144.15(7)
C42 Zr1 C52 113.90(7)
O21 Zr1 C55 112.37(7)
O1 Zr1 C55 78.08(7)
C41 Zr1 C55 129.33(8)
N1 Zr1 C55 97.44(7)
C42 Zr1 C55 157.00(8)
C52 Zr1 C55 60.60(7)
O21 Zr1 C53 113.35(8)
O1 Zr1 C53 89.63(8)
C41 Zr1 C53 78.25(8)
N1 Zr1 C53 149.44(7)
C42 Zr1 C53 111.00(8)
C52 Zr1 C53 29.31(8)
C55 Zr1 C53 52.20(8)
O21 Zr1 C54 129.44(7)
O1 Zr1 C54 69.82(7)
C41 Zr1 C54 100.57(9)
N1 Zr1 C54 121.53(7)
C42 Zr1 C54 128.29(8)
C52 Zr1 C54 51.50(8)
C55 Zr1 C54 29.48(7)
C53 Zr1 C54 29.11(8)
O21 Zr1 C51 69.41(7)
O1 Zr1 C51 127.90(7)
C41 Zr1 C51 108.08(8)
N1 Zr1 C51 115.02(7)
C42 Zr1 C51 135.01(7)
C52 Zr1 C51 29.18(7)
C55 Zr1 C51 51.37(7)
C53 Zr1 C51 51.82(8)
C54 Zr1 C51 60.04(8)
O21 Zr1 C56 83.30(7)
O1 Zr1 C56 105.95(7)
C41 Zr1 C56 134.32(8)
N1 Zr1 C56 94.28(7)
C42 Zr1 C56 164.28(7)
C52 Zr1 C56 52.26(7)
C55 Zr1 C56 29.16(7)
C53 Zr1 C56 61.35(7)
C54 Zr1 C56 52.07(7)
C51 Zr1 C56 29.28(7)
C4 Si1 C5 107.45(16)
C4 Si1 C3 108.19(14)
C5 Si1 C3 114.51(13)
C4 Si1 C6 109.75(15)
C5 Si1 C6 110.44(14)
C3 Si1 C6 106.44(13)
C25 Si2 C24 108.6(2)
C25 Si2 C23 108.52(16)
C24 Si2 C23 114.18(14)
C25 Si2 C26 109.56(19)
C24 Si2 C26 109.05(19)
C23 Si2 C26 106.91(19)
C18 N1 C38 117.0(2)
C18 N1 Zr1 113.57(14)
C38 N1 Zr1 114.17(15)
C2 O1 Zr1 139.51(15)
O1 C2 C17 117.8(2)
O1 C2 C3 120.0(2)
C17 C2 C3 122.1(2)
C10 C3 C2 115.8(2)
C10 C3 Si1 116.36(19)
C2 C3 Si1 126.81(19)
Si1 C4 H4A 109.5
Si1 C4 H4B 109.5
H4A C4 H4B 109.5
Si1 C4 H4C 109.5
H4A C4 H4C 109.5
H4B C4 H4C 109.5
Si1 C5 H5A 109.5
Si1 C5 H5B 109.5
H5A C5 H5B 109.5
Si1 C5 H5C 109.5
H5A C5 H5C 109.5
H5B C5 H5C 109.5
C7 C6 C9 109.7(3)
C7 C6 C8 108.0(3)
C9 C6 C8 108.4(3)
C7 C6 Si1 110.5(2)
C9 C6 Si1 109.6(2)
C8 C6 Si1 110.5(2)
C6 C7 H7A 109.5
C6 C7 H7B 109.5
H7A C7 H7B 109.5
C6 C7 H7C 109.5
H7A C7 H7C 109.5
H7B C7 H7C 109.5
C6 C8 H8A 109.5
C6 C8 H8B 109.5
H8A C8 H8B 109.5
C6 C8 H8C 109.5
H8A C8 H8C 109.5
H8B C8 H8C 109.5
C6 C9 H9A 109.5
C6 C9 H9B 109.5
H9A C9 H9B 109.5
C6 C9 H9C 109.5
H9A C9 H9C 109.5
H9B C9 H9C 109.5
C3 C10 C11 123.6(2)
C3 C10 H10 118.2
C11 C10 H10 118.2
C16 C11 C10 119.8(2)
C16 C11 C12 118.7(3)
C10 C11 C12 121.5(3)
C13 C12 C11 121.2(3)
C13 C12 H12 119.4
C11 C12 H12 119.4
C12 C13 C14 120.3(3)
C12 C13 H13 119.8
C14 C13 H13 119.8
C15 C14 C13 120.5(3)
C15 C14 H14 119.8
C13 C14 H14 119.8
C14 C15 C16 120.9(3)
C14 C15 H15 119.5
C16 C15 H15 119.5
C11 C16 C15 118.4(2)
C11 C16 C17 117.6(2)
C15 C16 C17 123.9(2)
C2 C17 C16 120.7(2)
C2 C17 C18 119.9(2)
C16 C17 C18 119.4(2)
N1 C18 C19 121.5(2)
N1 C18 C17 118.2(2)
C19 C18 C17 120.2(2)
C20 C19 C18 119.6(2)
C20 C19 H19 120.2
C18 C19 H19 120.2
C19 C20 C39 119.0(2)
C19 C20 H20 120.5
C39 C20 H20 120.5
C22 O21 Zr1 139.78(16)
O21 C22 C37 118.1(2)
O21 C22 C23 120.2(2)
C37 C22 C23 121.7(2)
C30 C23 C22 115.8(3)
C30 C23 Si2 116.2(2)
C22 C23 Si2 127.5(2)
Si2 C24 H24A 109.5
Si2 C24 H24B 109.5
H24A C24 H24B 109.5
Si2 C24 H24C 109.5
H24A C24 H24C 109.5
H24B C24 H24C 109.5
Si2 C25 H25A 109.5
Si2 C25 H25B 109.5
H25A C25 H25B 109.5
Si2 C25 H25C 109.5
H25A C25 H25C 109.5
H25B C25 H25C 109.5
C29 C26 C27 108.9(4)
C29 C26 C28 107.8(5)
C27 C26 C28 111.9(5)
C29 C26 Si2 108.3(3)
C27 C26 Si2 108.4(4)
C28 C26 Si2 111.5(3)
C23 C30 C31 124.5(3)
C23 C30 H30 117.7
C31 C30 H30 117.7
C30 C31 C36 119.0(3)
C30 C31 C32 122.3(3)
C36 C31 C32 118.6(3)
C33 C32 C31 121.6(4)
C33 C32 H32 119.2
C31 C32 H32 119.2
C32 C33 C34 119.6(3)
C32 C33 H33 120.2
C34 C33 H33 120.2
C35 C34 C33 121.1(4)
C35 C34 H34 119.4
C33 C34 H34 119.4
C34 C35 C36 120.4(3)
C34 C35 H35 119.8
C36 C35 H35 119.8
C35 C36 C31 118.5(3)
C35 C36 C37 124.0(3)
C31 C36 C37 117.3(3)
C22 C37 C36 121.2(2)
C22 C37 C38 120.1(2)
C36 C37 C38 118.7(2)
N1 C38 C39 121.7(2)
N1 C38 C37 117.7(2)
C39 C38 C37 120.6(2)
C20 C39 C38 119.3(2)
C20 C39 H39 120.3
C38 C39 H39 120.3
C42 C41 Zr1 90.51(14)
C42 C41 H41A 113.6
Zr1 C41 H41A 113.6
C42 C41 H41B 113.6
Zr1 C41 H41B 113.6
H41A C41 H41B 110.8
C47 C42 C43 117.4(2)
C47 C42 C41 121.6(2)
C43 C42 C41 120.9(2)
C47 C42 Zr1 104.46(16)
C43 C42 Zr1 107.61(16)
C41 C42 Zr1 56.05(12)
C44 C43 C42 120.8(3)
C44 C43 H43 119.6
C42 C43 H43 119.6
C43 C44 C45 120.7(3)
C43 C44 H44 119.7
C45 C44 H44 119.7
C44 C45 C46 119.8(3)
C44 C45 H45 120.1
C46 C45 H45 120.1
C45 C46 C47 119.8(3)
C45 C46 H46 120.1
C47 C46 H46 120.1
C46 C47 C42 121.3(3)
C46 C47 H47 119.3
C42 C47 H47 119.3
C52 C51 C56 122.0(2)
C52 C51 Zr1 74.50(14)
C56 C51 Zr1 77.23(13)
C52 C51 H51 119
C56 C51 H51 119
Zr1 C51 H51 120.2
C51 C52 C53 120.4(2)
C51 C52 Zr1 76.32(14)
C53 C52 Zr1 75.61(15)
C51 C52 H52 119.8
C53 C52 H52 119.8
Zr1 C52 H52 119.2
C54 C53 C52 118.9(2)
C54 C53 Zr1 75.52(15)
C52 C53 Zr1 75.08(15)
C54 C53 H53 120.5
C52 C53 H53 120.5
Zr1 C53 H53 119.9
C53 C54 C55 120.8(2)
C53 C54 Zr1 75.37(15)
C55 C54 Zr1 75.16(14)
C53 C54 H54 119.6
C55 C54 H54 119.6
Zr1 C54 H54 121
C54 C55 C56 121.4(2)
C54 C55 Zr1 75.35(14)
C56 C55 Zr1 77.97(13)
C54 C55 H55 119.3
C56 C55 H55 119.3
Zr1 C55 H55 118.1
C55 C56 C51 116.4(2)
C55 C56 C57 122.0(2)
C51 C56 C57 121.6(2)
C55 C56 Zr1 72.88(12)
C51 C56 Zr1 73.49(12)
C57 C56 Zr1 125.24(14)
C56 C57 B58 112.41(18)
C56 C57 H57A 109.1
B58 C57 H57A 109.1
C56 C57 H57B 109.1
B58 C57 H57B 109.1
H57A C57 H57B 107.9
C61 B58 C81 114.04(19)
C61 B58 C71 103.17(18)
C81 B58 C71 112.52(19)
C61 B58 C57 114.48(19)
C81 B58 C57 102.37(17)
C71 B58 C57 110.58(19)
C66 C61 C62 112.1(2)
C66 C61 B58 122.3(2)
C62 C61 B58 125.4(2)
F62 C62 C63 115.1(2)
F62 C62 C61 120.4(2)
C63 C62 C61 124.5(3)
F63 C63 C64 120.1(3)
F63 C63 C62 120.2(3)
C64 C63 C62 119.7(3)
F64 C64 C65 119.9(3)
F64 C64 C63 120.5(3)
C65 C64 C63 119.5(3)
F65 C65 C64 120.1(3)
F65 C65 C66 120.6(3)
C64 C65 C66 119.3(3)
F66 C66 C65 114.9(2)
F66 C66 C61 120.1(2)
C65 C66 C61 125.0(3)
C76 C71 C72 112.6(2)
C76 C71 B58 126.4(2)
C72 C71 B58 120.7(2)
F72 C72 C73 115.6(2)
F72 C72 C71 119.4(2)
C73 C72 C71 125.0(2)
F73 C73 C74 119.2(2)
F73 C73 C72 121.1(2)
C74 C73 C72 119.7(2)
F74 C74 C73 120.6(2)
F74 C74 C75 121.0(2)
C73 C74 C75 118.5(2)
F75 C75 C74 119.7(2)
F75 C75 C76 120.3(2)
C74 C75 C76 120.0(2)
F76 C76 C71 121.3(2)
F76 C76 C75 114.4(2)
C71 C76 C75 124.3(2)
C82 C81 C86 112.5(2)
C82 C81 B58 123.9(2)
C86 C81 B58 122.6(2)
F82 C82 C81 120.2(2)
F82 C82 C83 115.0(2)
C81 C82 C83 124.8(2)
F83 C83 C84 119.7(2)
F83 C83 C82 120.4(3)
C84 C83 C82 119.9(3)
F84 C84 C83 121.1(3)
F84 C84 C85 120.6(3)
C83 C84 C85 118.3(2)
F85 C85 C84 120.2(2)
F85 C85 C86 119.9(3)
C84 C85 C86 119.9(3)
F86 C86 C85 115.5(2)
F86 C86 C81 120.0(2)
C85 C86 C81 124.5(2)

loop_
_geom_bond_atom_site_label_1
_geom_bond_atom_site_label_2
_geom_bond_distance
Zr1 O21 2.0023(16)
Zr1 O1 2.0028(16)
Zr1 C41 2.225(2)
Zr1 N1 2.4045(19)
Zr1 C42 2.682(2)
Zr1 C52 2.742(2)
Zr1 C55 2.749(2)
Zr1 C53 2.749(3)
Zr1 C54 2.751(2)
Zr1 C51 2.765(2)
Zr1 C56 2.813(2)
Si1 C4 1.868(3)
Si1 C5 1.869(3)
Si1 C3 1.886(3)
Si1 C6 1.908(3)
Si2 C25 1.862(3)
Si2 C24 1.868(4)
Si2 C23 1.888(3)
Si2 C26 1.900(4)
N1 C18 1.357(3)
N1 C38 1.371(3)
O1 C2 1.350(3)
C2 C17 1.383(3)
C2 C3 1.432(3)
C3 C10 1.388(4)
C4 H4A 0.98
C4 H4B 0.98
C4 H4C 0.98
C5 H5A 0.98
C5 H5B 0.98
C5 H5C 0.98
C6 C7 1.525(5)
C6 C9 1.527(5)
C6 C8 1.547(5)
C7 H7A 0.98
C7 H7B 0.98
C7 H7C 0.98
C8 H8A 0.98
C8 H8B 0.98
C8 H8C 0.98
C9 H9A 0.98
C9 H9B 0.98
C9 H9C 0.98
C10 C11 1.413(4)
C10 H10 0.95
C11 C16 1.409(4)
C11 C12 1.424(4)
C12 C13 1.348(5)
C12 H12 0.95
C13 C14 1.394(5)
C13 H13 0.95
C14 C15 1.363(4)
C14 H14 0.95
C15 C16 1.418(4)
C15 H15 0.95
C16 C17 1.437(3)
C17 C18 1.490(3)
C18 C19 1.395(3)
C19 C20 1.372(4)
C19 H19 0.95
C20 C39 1.378(4)
C20 H20 0.95
O21 C22 1.352(3)
C22 C37 1.372(4)
C22 C23 1.433(4)
C23 C30 1.381(4)
C24 H24A 0.98
C24 H24B 0.98
C24 H24C 0.98
C25 H25A 0.98
C25 H25B 0.98
C25 H25C 0.98
C26 C29 1.533(6)
C26 C27 1.535(8)
C26 C28 1.548(7)
C27 H27A 0.98
C27 H27B 0.98
C27 H27C 0.98
C28 H28A 0.98
C28 H28B 0.98
C28 H28C 0.98
C29 H29A 0.98
C29 H29B 0.98
C29 H29C 0.98
C30 C31 1.405(5)
C30 H30 0.95
C31 C36 1.414(4)
C31 C32 1.415(5)
C32 C33 1.357(6)
C32 H32 0.95
C33 C34 1.387(6)
C33 H33 0.95
C34 C35 1.373(4)
C34 H34 0.95
C35 C36 1.411(4)
C35 H35 0.95
C36 C37 1.445(4)
C37 C38 1.485(3)
C38 C39 1.387(3)
C39 H39 0.95
C41 C42 1.478(3)
C41 H41A 0.99
C41 H41B 0.99
C42 C47 1.396(4)
C42 C43 1.407(4)
C43 C44 1.376(4)
C43 H43 0.95
C44 C45 1.378(5)
C44 H44 0.95
C45 C46 1.381(5)
C45 H45 0.95
C46 C47 1.388(4)
C46 H46 0.95
C47 H47 0.95
C51 C52 1.388(4)
C51 C56 1.411(3)
C51 H51 0.95
C52 C53 1.389(4)
C52 H52 0.95
C53 C54 1.382(4)
C53 H53 0.95
C54 C55 1.399(3)
C54 H54 0.95
C55 C56 1.401(3)
C55 H55 0.95
C56 C57 1.491(3)
C57 B58 1.678(3)
C57 H57A 0.99
C57 H57B 0.99
B58 C61 1.657(4)
B58 C81 1.662(3)
B58 C71 1.667(3)
C61 C66 1.397(3)
C61 C62 1.402(3)
C62 F62 1.351(3)
C62 C63 1.378(4)
C63 F63 1.342(3)
C63 C64 1.368(5)
C64 F64 1.353(3)
C64 C65 1.361(5)
C65 F65 1.346(3)
C65 C66 1.382(4)
C66 F66 1.357(3)
C71 C76 1.378(3)
C71 C72 1.388(3)
C72 F72 1.354(3)
C72 C73 1.379(3)
C73 F73 1.354(3)
C73 C74 1.359(4)
C74 F74 1.345(3)
C74 C75 1.371(4)
C75 F75 1.342(3)
C75 C76 1.385(4)
C76 F76 1.347(3)
C81 C82 1.383(3)
C81 C86 1.390(3)
C82 F82 1.361(3)
C82 C83 1.387(4)
C83 F83 1.345(3)
C83 C84 1.363(4)
C84 F84 1.339(3)
C84 C85 1.375(4)
C85 F85 1.354(3)
C85 C86 1.384(4)
C86 F86 1.355(3)

loop_
_geom_torsion_atom_site_label_1
_geom_torsion_atom_site_label_2
_geom_torsion_atom_site_label_3
_geom_torsion_atom_site_label_4
_geom_torsion
O21 Zr1 N1 C18 162.53(16)
O1 Zr1 N1 C18 -25.21(15)
C41 Zr1 N1 C18 -110.54(17)
C42 Zr1 N1 C18 -110.86(16)
C52 Zr1 N1 C18 99.43(19)
C55 Zr1 N1 C18 51.09(16)
C53 Zr1 N1 C18 45.2(2)
C54 Zr1 N1 C18 32.87(18)
C51 Zr1 N1 C18 101.75(16)
C56 Zr1 N1 C18 80.24(16)
O21 Zr1 N1 C38 24.85(15)
O1 Zr1 N1 C38 -162.88(16)
C41 Zr1 N1 C38 111.79(17)
C42 Zr1 N1 C38 111.46(16)
C52 Zr1 N1 C38 -38.2(2)
C55 Zr1 N1 C38 -86.59(16)
C53 Zr1 N1 C38 -92.5(2)
C54 Zr1 N1 C38 -104.81(16)
C51 Zr1 N1 C38 -35.92(17)
C56 Zr1 N1 C38 -57.44(16)
O21 Zr1 O1 C2 -3.7(3)
C41 Zr1 O1 C2 107.2(2)
N1 Zr1 O1 C2 -23.2(2)
C42 Zr1 O1 C2 74.3(2)
C52 Zr1 O1 C2 -170.0(2)
C55 Zr1 O1 C2 -123.3(2)
C53 Zr1 O1 C2 -174.6(2)
C54 Zr1 O1 C2 -152.8(2)
C51 Zr1 O1 C2 -136.7(2)
C56 Zr1 O1 C2 -114.6(2)
Zr1 O1 C2 C17 36.3(3)
Zr1 O1 C2 C3 -145.36(19)
O1 C2 C3 C10 174.5(2)
C17 C2 C3 C10 -7.3(3)
O1 C2 C3 Si1 -17.4(3)
C17 C2 C3 Si1 160.86(19)
C4 Si1 C3 C10 -35.7(2)
C5 Si1 C3 C10 -155.5(2)
C6 Si1 C3 C10 82.2(2)
C4 Si1 C3 C2 156.2(2)
C5 Si1 C3 C2 36.4(3)
C6 Si1 C3 C2 -85.9(2)
C4 Si1 C6 C7 -176.0(3)
C5 Si1 C6 C7 -57.7(3)
C3 Si1 C6 C7 67.1(3)
C4 Si1 C6 C9 -55.0(3)
C5 Si1 C6 C9 63.3(3)
C3 Si1 C6 C9 -171.8(2)
C4 Si1 C6 C8 64.4(3)
C5 Si1 C6 C8 -177.3(2)
C3 Si1 C6 C8 -52.4(3)
C2 C3 C10 C11 2.4(4)
Si1 C3 C10 C11 -167.0(2)
C3 C10 C11 C16 2.3(4)
C3 C10 C11 C12 -179.9(3)
C16 C11 C12 C13 0.0(4)
C10 C11 C12 C13 -177.8(3)
C11 C12 C13 C14 -2.1(5)
C12 C13 C14 C15 1.6(5)
C13 C14 C15 C16 1.0(4)
C10 C11 C16 C15 -179.6(2)
C12 C11 C16 C15 2.5(4)
C10 C11 C16 C17 -2.4(4)
C12 C11 C16 C17 179.7(2)
C14 C15 C16 C11 -3.0(4)
C14 C15 C16 C17 179.9(2)
O1 C2 C17 C16 -174.4(2)
C3 C2 C17 C16 7.4(3)
O1 C2 C17 C18 4.2(3)
C3 C2 C17 C18 -174.1(2)
C11 C16 C17 C2 -2.3(3)
C15 C16 C17 C2 174.7(2)
C11 C16 C17 C18 179.1(2)
C15 C16 C17 C18 -3.8(4)
C38 N1 C18 C19 14.3(3)
Zr1 N1 C18 C19 -122.1(2)
C38 N1 C18 C17 -161.5(2)
Zr1 N1 C18 C17 62.1(2)
C2 C17 C18 N1 -55.6(3)
C16 C17 C18 N1 122.9(2)
C2 C17 C18 C19 128.4(2)
C16 C17 C18 C19 -53.0(3)
N1 C18 C19 C20 -4.1(4)
C17 C18 C19 C20 171.7(2)
C18 C19 C20 C39 -6.9(4)
O1 Zr1 O21 C22 4.0(3)
C41 Zr1 O21 C22 -106.7(2)
N1 Zr1 O21 C22 23.5(2)
C42 Zr1 O21 C22 -73.9(2)
C52 Zr1 O21 C22 171.8(2)
C55 Zr1 O21 C22 117.0(2)
C53 Zr1 O21 C22 174.0(2)
C54 Zr1 O21 C22 145.3(2)
C51 Zr1 O21 C22 145.8(2)
C56 Zr1 O21 C22 119.2(2)
Zr1 O21 C22 C37 -36.5(3)
Zr1 O21 C22 C23 145.0(2)
O21 C22 C23 C30 -174.4(2)
C37 C22 C23 C30 7.1(4)
O21 C22 C23 Si2 13.6(4)
C37 C22 C23 Si2 -164.8(2)
C25 Si2 C23 C30 42.4(3)
C24 Si2 C23 C30 163.6(2)
C26 Si2 C23 C30 -75.7(3)
C25 Si2 C23 C22 -145.7(3)
C24 Si2 C23 C22 -24.5(3)
C26 Si2 C23 C22 96.2(3)
C25 Si2 C26 C29 -179.4(4)
C24 Si2 C26 C29 61.9(4)
C23 Si2 C26 C29 -62.0(4)
C25 Si2 C26 C27 62.6(4)
C24 Si2 C26 C27 -56.1(4)
C23 Si2 C26 C27 180.0(3)
C25 Si2 C26 C28 -61.0(5)
C24 Si2 C26 C28 -179.6(4)
C23 Si2 C26 C28 56.4(4)
C22 C23 C30 C31 -2.9(4)
Si2 C23 C30 C31 170.0(3)
C23 C30 C31 C36 -1.7(5)
C23 C30 C31 C32 -179.8(3)
C30 C31 C32 C33 178.2(4)
C36 C31 C32 C33 0.1(6)
C31 C32 C33 C34 2.5(6)
C32 C33 C34 C35 -2.6(6)
C33 C34 C35 C36 0.0(5)
C34 C35 C36 C31 2.6(4)
C34 C35 C36 C37 179.3(3)
C30 C31 C36 C35 179.2(3)
C32 C31 C36 C35 -2.7(4)
C30 C31 C36 C37 2.3(4)
C32 C31 C36 C37 -179.6(3)
O21 C22 C37 C36 174.8(2)
C23 C22 C37 C36 -6.8(4)
O21 C22 C37 C38 -4.6(3)
C23 C22 C37 C38 173.8(2)
C35 C36 C37 C22 -174.9(3)
C31 C36 C37 C22 1.9(4)
C35 C36 C37 C38 4.5(4)
C31 C36 C37 C38 -178.7(2)
C18 N1 C38 C39 -14.1(3)
Zr1 N1 C38 C39 122.0(2)
C18 N1 C38 C37 162.4(2)
Zr1 N1 C38 C37 -61.4(2)
C22 C37 C38 N1 55.2(3)
C36 C37 C38 N1 -124.3(2)
C22 C37 C38 C39 -128.3(3)
C36 C37 C38 C39 52.3(3)
C19 C20 C39 C38 7.1(4)
N1 C38 C39 C20 3.6(4)
C37 C38 C39 C20 -172.9(2)
O21 Zr1 C41 C42 78.88(16)
O1 Zr1 C41 C42 -79.36(16)
N1 Zr1 C41 C42 -0.6(2)
C52 Zr1 C41 C42 162.24(17)
C55 Zr1 C41 C42 -156.75(14)
C53 Zr1 C41 C42 -168.26(17)
C54 Zr1 C41 C42 -149.46(15)
C51 Zr1 C41 C42 148.81(15)
C56 Zr1 C41 C42 164.32(13)
Zr1 C41 C42 C47 -86.5(2)
Zr1 C41 C42 C43 91.3(2)
O21 Zr1 C42 C47 16.66(17)
O1 Zr1 C42 C47 -140.57(17)
C41 Zr1 C42 C47 118.6(2)
N1 Zr1 C42 C47 -61.80(18)
C52 Zr1 C42 C47 99.35(18)
C55 Zr1 C42 C47 170.06(18)
C53 Zr1 C42 C47 130.97(17)
C54 Zr1 C42 C47 158.18(16)
C51 Zr1 C42 C47 74.5(2)
C56 Zr1 C42 C47 73.1(3)
O21 Zr1 C42 C43 142.17(19)
O1 Zr1 C42 C43 -15.05(18)
C41 Zr1 C42 C43 -115.8(3)
N1 Zr1 C42 C43 63.72(19)
C52 Zr1 C42 C43 -135.14(18)
C55 Zr1 C42 C43 -64.4(3)
C53 Zr1 C42 C43 -103.52(19)
C54 Zr1 C42 C43 -76.3(2)
C51 Zr1 C42 C43 -159.97(16)
C56 Zr1 C42 C43 -161.4(2)
O21 Zr1 C42 C41 -101.99(16)
O1 Zr1 C42 C41 100.79(16)
N1 Zr1 C42 C41 179.55(16)
C52 Zr1 C42 C41 -19.30(18)
C55 Zr1 C42 C41 51.4(3)
C53 Zr1 C42 C41 12.32(18)
C54 Zr1 C42 C41 39.53(19)
C51 Zr1 C42 C41 -44.1(2)
C56 Zr1 C42 C41 -45.6(4)
C47 C42 C43 C44 -2.2(4)
C41 C42 C43 C44 179.9(2)
Zr1 C42 C43 C44 -119.6(2)
C42 C43 C44 C45 -0.4(4)
C43 C44 C45 C46 2.6(4)
C44 C45 C46 C47 -2.1(4)
C45 C46 C47 C42 -0.6(4)
C43 C42 C47 C46 2.7(4)
C41 C42 C47 C46 -179.5(2)
Zr1 C42 C47 C46 121.7(2)
O21 Zr1 C51 C52 116.66(16)
O1 Zr1 C51 C52 -81.36(17)
C41 Zr1 C51 C52 28.16(18)
N1 Zr1 C51 C52 -177.21(14)
C42 Zr1 C51 C52 52.0(2)
C55 Zr1 C51 C52 -98.17(17)
C53 Zr1 C51 C52 -29.87(15)
C54 Zr1 C51 C52 -63.81(16)
C56 Zr1 C51 C52 -128.8(2)
O21 Zr1 C51 C56 -114.53(15)
O1 Zr1 C51 C56 47.45(17)
C41 Zr1 C51 C56 156.98(15)
N1 Zr1 C51 C56 -48.40(16)
C42 Zr1 C51 C56 -179.21(13)
C52 Zr1 C51 C56 128.8(2)
C55 Zr1 C51 C56 30.64(13)
C53 Zr1 C51 C56 98.94(17)
C54 Zr1 C51 C56 65.00(15)
C56 C51 C52 C53 0.3(4)
Zr1 C51 C52 C53 63.9(2)
C56 C51 C52 Zr1 -63.7(2)
O21 Zr1 C52 C51 -57.25(15)
O1 Zr1 C52 C51 117.32(15)
C41 Zr1 C52 C51 -153.07(17)
N1 Zr1 C52 C51 4.3(2)
C42 Zr1 C52 C51 -142.47(15)
C55 Zr1 C52 C51 62.57(15)
C53 Zr1 C52 C51 126.9(2)
C54 Zr1 C52 C51 96.62(17)
C56 Zr1 C52 C51 28.81(14)
O21 Zr1 C52 C53 175.88(15)
O1 Zr1 C52 C53 -9.56(17)
C41 Zr1 C52 C53 80.06(16)
N1 Zr1 C52 C53 -122.56(16)
C42 Zr1 C52 C53 90.65(16)
C55 Zr1 C52 C53 -64.31(15)
C54 Zr1 C52 C53 -30.25(14)
C51 Zr1 C52 C53 -126.9(2)
C56 Zr1 C52 C53 -98.07(17)
C51 C52 C53 C54 -0.6(4)
Zr1 C52 C53 C54 63.7(2)
C51 C52 C53 Zr1 -64.3(2)
O21 Zr1 C53 C54 -130.31(15)
O1 Zr1 C53 C54 45.77(15)
C41 Zr1 C53 C54 139.36(17)
N1 Zr1 C53 C54 -22.0(2)
C42 Zr1 C53 C54 132.46(15)
C52 Zr1 C53 C54 -125.8(2)
C55 Zr1 C53 C54 -29.37(14)
C51 Zr1 C53 C54 -96.10(17)
C56 Zr1 C53 C54 -62.69(15)
O21 Zr1 C53 C52 -4.47(17)
O1 Zr1 C53 C52 171.62(15)
C41 Zr1 C53 C52 -94.79(16)
N1 Zr1 C53 C52 103.87(19)
C42 Zr1 C53 C52 -101.69(15)
C55 Zr1 C53 C52 96.47(16)
C54 Zr1 C53 C52 125.8(2)
C51 Zr1 C53 C52 29.74(14)
C56 Zr1 C53 C52 63.15(15)
C52 C53 C54 C55 -1.1(4)
Zr1 C53 C54 C55 62.4(2)
C52 C53 C54 Zr1 -63.5(2)
O21 Zr1 C54 C53 65.02(18)
O1 Zr1 C54 C53 -130.23(17)
C41 Zr1 C54 C53 -40.44(17)
N1 Zr1 C54 C53 167.10(14)
C42 Zr1 C54 C53 -61.35(18)
C52 Zr1 C54 C53 30.46(15)
C55 Zr1 C54 C53 128.1(2)
C51 Zr1 C54 C53 64.45(16)
C56 Zr1 C54 C53 98.64(17)
O21 Zr1 C54 C55 -63.04(18)
O1 Zr1 C54 C55 101.71(15)
C41 Zr1 C54 C55 -168.50(15)
N1 Zr1 C54 C55 39.04(17)
C42 Zr1 C54 C55 170.60(13)
C52 Zr1 C54 C55 -97.60(16)
C53 Zr1 C54 C55 -128.1(2)
C51 Zr1 C54 C55 -63.61(15)
C56 Zr1 C54 C55 -29.42(13)
C53 C54 C55 C56 3.2(4)
Zr1 C54 C55 C56 65.7(2)
C53 C54 C55 Zr1 -62.5(2)
O21 Zr1 C55 C54 131.89(15)
O1 Zr1 C55 C54 -69.94(15)
C41 Zr1 C55 C54 14.68(19)
N1 Zr1 C55 C54 -147.22(15)
C42 Zr1 C55 C54 -19.2(3)
C52 Zr1 C55 C54 62.93(15)
C53 Zr1 C55 C54 29.00(15)
C51 Zr1 C55 C54 96.57(17)
C56 Zr1 C55 C54 127.3(2)
O21 Zr1 C55 C56 4.56(16)
O1 Zr1 C55 C56 162.72(15)
C41 Zr1 C55 C56 -112.66(16)
N1 Zr1 C55 C56 85.44(14)
C42 Zr1 C55 C56 -146.50(18)
C52 Zr1 C55 C56 -64.41(15)
C53 Zr1 C55 C56 -98.34(16)
C54 Zr1 C55 C56 -127.3(2)
C51 Zr1 C55 C56 -30.77(13)
C54 C55 C56 C51 -3.3(3)
Zr1 C55 C56 C51 60.99(18)
C54 C55 C56 C57 174.4(2)
Zr1 C55 C56 C57 -121.3(2)
C54 C55 C56 Zr1 -64.3(2)
C52 C51 C56 C55 1.6(3)
Zr1 C51 C56 C55 -60.66(18)
C52 C51 C56 C57 -176.1(2)
Zr1 C51 C56 C57 121.6(2)
C52 C51 C56 Zr1 62.3(2)
O21 Zr1 C56 C55 -175.76(15)
O1 Zr1 C56 C55 -17.60(15)
C41 Zr1 C56 C55 93.89(17)
N1 Zr1 C56 C55 -97.60(15)
C42 Zr1 C56 C55 127.3(3)
C52 Zr1 C56 C55 96.49(16)
C53 Zr1 C56 C55 62.98(15)
C54 Zr1 C56 C55 29.74(14)
C51 Zr1 C56 C55 125.2(2)
O21 Zr1 C56 C51 59.03(15)
O1 Zr1 C56 C51 -142.80(14)
C41 Zr1 C56 C51 -31.31(19)
N1 Zr1 C56 C51 137.20(15)
C42 Zr1 C56 C51 2.1(3)
C52 Zr1 C56 C51 -28.71(14)
C55 Zr1 C56 C51 -125.2(2)
C53 Zr1 C56 C51 -62.23(15)
C54 Zr1 C56 C51 -95.46(16)
O21 Zr1 C56 C57 -58.33(19)
O1 Zr1 C56 C57 99.83(19)
C41 Zr1 C56 C57 -148.68(18)
N1 Zr1 C56 C57 19.83(19)
C42 Zr1 C56 C57 -115.3(3)
C52 Zr1 C56 C57 -146.1(2)
C55 Zr1 C56 C57 117.4(3)
C53 Zr1 C56 C57 -179.6(2)
C54 Zr1 C56 C57 147.2(2)
C51 Zr1 C56 C57 -117.4(3)
C55 C56 C57 B58 -88.9(3)
C51 C56 C57 B58 88.7(3)
Zr1 C56 C57 B58 -179.82(14)
C56 C57 B58 C61 66.4(3)
C56 C57 B58 C81 -57.5(2)
C56 C57 B58 C71 -177.60(19)
C81 B58 C61 C66 156.7(2)
C71 B58 C61 C66 -80.9(3)
C57 B58 C61 C66 39.3(3)
C81 B58 C61 C62 -29.4(3)
C71 B58 C61 C62 92.9(3)
C57 B58 C61 C62 -146.9(2)
C66 C61 C62 F62 177.5(2)
B58 C61 C62 F62 3.1(4)
C66 C61 C62 C63 -1.4(4)
B58 C61 C62 C63 -175.8(3)
F62 C62 C63 F63 1.4(4)
C61 C62 C63 F63 -179.6(3)
F62 C62 C63 C64 -179.0(3)
C61 C62 C63 C64 0.0(5)
F63 C63 C64 F64 -0.6(5)
C62 C63 C64 F64 179.8(3)
F63 C63 C64 C65 -179.2(3)
C62 C63 C64 C65 1.3(5)
F64 C64 C65 F65 0.5(5)
C63 C64 C65 F65 179.0(3)
F64 C64 C65 C66 -179.5(3)
C63 C64 C65 C66 -0.9(5)
F65 C65 C66 F66 -2.2(4)
C64 C65 C66 F66 177.8(3)
F65 C65 C66 C61 179.3(2)
C64 C65 C66 C61 -0.8(4)
C62 C61 C66 F66 -176.6(2)
B58 C61 C66 F66 -2.1(3)
C62 C61 C66 C65 1.9(4)
B58 C61 C66 C65 176.4(2)
C61 B58 C71 C76 98.4(3)
C81 B58 C71 C76 -138.3(2)
C57 B58 C71 C76 -24.5(3)
C61 B58 C71 C72 -75.6(3)
C81 B58 C71 C72 47.8(3)
C57 B58 C71 C72 161.6(2)
C76 C71 C72 F72 -178.9(2)
B58 C71 C72 F72 -4.2(4)
C76 C71 C72 C73 1.3(4)
B58 C71 C72 C73 176.0(2)
F72 C72 C73 F73 -0.1(4)
C71 C72 C73 F73 179.7(2)
F72 C72 C73 C74 179.8(3)
C71 C72 C73 C74 -0.3(4)
F73 C73 C74 F74 -1.0(4)
C72 C73 C74 F74 179.0(3)
F73 C73 C74 C75 179.2(3)
C72 C73 C74 C75 -0.7(4)
F74 C74 C75 F75 1.4(5)
C73 C74 C75 F75 -178.9(3)
F74 C74 C75 C76 -179.0(3)
C73 C74 C75 C76 0.7(5)
C72 C71 C76 F76 179.6(2)
B58 C71 C76 F76 5.2(4)
C72 C71 C76 C75 -1.2(4)
B58 C71 C76 C75 -175.6(3)
F75 C75 C76 F76 -0.8(4)
C74 C75 C76 F76 179.6(3)
F75 C75 C76 C71 179.9(3)
C74 C75 C76 C71 0.3(5)
C61 B58 C81 C82 -38.5(3)
C71 B58 C81 C82 -155.5(2)
C57 B58 C81 C82 85.8(3)
C61 B58 C81 C86 153.8(2)
C71 B58 C81 C86 36.7(3)
C57 B58 C81 C86 -82.0(2)
C86 C81 C82 F82 175.6(2)
B58 C81 C82 F82 6.8(3)
C86 C81 C82 C83 -1.0(3)
B58 C81 C82 C83 -169.9(2)
F82 C82 C83 F83 2.7(3)
C81 C82 C83 F83 179.5(2)
F82 C82 C83 C84 -175.7(2)
C81 C82 C83 C84 1.1(4)
F83 C83 C84 F84 -0.2(4)
C82 C83 C84 F84 178.1(2)
F83 C83 C84 C85 -179.8(2)
C82 C83 C84 C85 -1.4(4)
F84 C84 C85 F85 1.8(4)
C83 C84 C85 F85 -178.7(2)
F84 C84 C85 C86 -177.9(2)
C83 C84 C85 C86 1.7(4)
F85 C85 C86 F86 -2.9(3)
C84 C85 C86 F86 176.7(2)
F85 C85 C86 C81 178.7(2)
C84 C85 C86 C81 -1.7(4)
C82 C81 C86 F86 -177.1(2)
B58 C81 C86 F86 -8.0(3)
C82 C81 C86 C85 1.3(3)
B58 C81 C86 C85 170.3(2)

loop_
_platon_squeeze_void_nr
_platon_squeeze_void_average_x
_platon_squeeze_void_average_y
_platon_squeeze_void_average_z
_platon_squeeze_void_volume
_platon_squeeze_void_count_electrons
_platon_squeeze_void_content
1 0.500 0.000 0.500 1217 129 ' '
2 0.500 0.500 1.000 1209 128 ' '
3 0.406 0.575 0.353 7 0 ' '
4 0.406 0.925 0.853 7 0 ' '
5 0.594 0.075 0.147 7 0 ' '
6 0.594 0.425 0.647 8 0 ' '
